data_7107884
loop_
_publ_author_name
'Sachin G. Modha'
'Dipak D. Vachhani'
'Jeroen Jacobs'
'Luc Van Meervelt'
'Erik V. Van der Eycken'

_publ_section_title
;
 A concise route to indoloazocines via a sequential Ugi-gold-catalyzed
 intramolecular hydroarylation
;
_journal_name_full Chem.Commun.
_journal_page_first 6550
_journal_paper_doi 10.1039/c2cc32586a
_journal_volume 48
_journal_year 2012
_chemical_absolute_configuration ad
_chemical_formula_moiety 'C28 H29 Cl2 N3 O4'
_chemical_formula_sum 'C28 H29 Cl2 N3 O4'
_chemical_formula_weight 542.44
_chemical_name_systematic
;
?
;
_space_group_crystal_system orthorhombic
_space_group_IT_number 19
_space_group_name_Hall 'P 2ac 2ab'
_space_group_name_H-M_alt 'P 21 21 21'
_symmetry_space_group_name_Hall 'P 2ac 2ab'
_symmetry_space_group_name_H-M 'P 21 21 21'
_atom_sites_solution_hydrogens geom
_atom_sites_solution_primary direct
_atom_sites_solution_secondary difmap
_audit_creation_date 012-01-25
_audit_creation_method
;
Olex2 1.1
(compiled 2011.11.01 svn.r2039, GUI svn.r3906)
;
_cell_angle_alpha 90.00
_cell_angle_beta 90.00
_cell_angle_gamma 90.00
_cell_formula_units_Z 4
_cell_length_a 11.4032(7)
_cell_length_b 14.2768(8)
_cell_length_c 16.2935(7)
_cell_measurement_reflns_used 4907
_cell_measurement_temperature 293(2)
_cell_measurement_theta_max 29.1429
_cell_measurement_theta_min 2.8730
_cell_volume 2652.6(2)
_computing_cell_refinement
;
CrysAlisPro, Agilent Technologies,
Version 1.171.35.19 (release 27-10-2011 CrysAlis171 .NET)
(compiled Oct 27 2011,15:02:11)
;
_computing_data_collection
;
CrysAlisPro, Agilent Technologies,
Version 1.171.35.19 (release 27-10-2011 CrysAlis171 .NET)
(compiled Oct 27 2011,15:02:11)
;
_computing_data_reduction
;
CrysAlisPro, Agilent Technologies,
Version 1.171.35.19 (release 27-10-2011 CrysAlis171 .NET)
(compiled Oct 27 2011,15:02:11)
;
_computing_molecular_graphics
;
O. V. Dolomanov, L. J. Bourhis, R. J. Gildea, J. A. K. Howard and H. Puschmann,
OLEX2: a complete structure solution, refinement and analysis program.
J. Appl. Cryst. (2009). 42, 339-341.
;
_computing_publication_material
;
O. V. Dolomanov, L. J. Bourhis, R. J. Gildea, J. A. K. Howard and H. Puschmann,
OLEX2: a complete structure solution, refinement and analysis program.
J. Appl. Cryst. (2009). 42, 339-341.
;
_computing_structure_refinement
;
XL, G.M. Sheldrick, Acta Cryst.
(2008). A64, 112-122
;
_computing_structure_solution
;
SHELXS, G.M. Sheldrick, Acta Cryst.
(2008). A64, 112-122
;
_diffrn_ambient_temperature 293(2)
_diffrn_detector_area_resol_mean 15.9631
_diffrn_measured_fraction_theta_full 0.997
_diffrn_measured_fraction_theta_max 0.891
_diffrn_measurement_details
;
1 omega -28.00 -1.00 1.0000 15.0000
omega____ theta____ kappa____ phi______ frames
- -17.1513 57.0000 -90.0000 27

2 omega -18.00 25.00 1.0000 15.0000
omega____ theta____ kappa____ phi______ frames
- -17.1513 -99.0000 150.0000 43

3 omega -16.00 16.00 1.0000 15.0000
omega____ theta____ kappa____ phi______ frames
- -17.1513 -99.0000 -30.0000 32

4 omega 18.00 91.00 1.0000 15.0000
omega____ theta____ kappa____ phi______ frames
- 18.8701 0.0000 0.0000 73

5 omega -54.00 -7.00 1.0000 15.0000
omega____ theta____ kappa____ phi______ frames
- 18.8701 0.0000 0.0000 47
;
_diffrn_measurement_device_type 'SuperNova, Single source at offset), Eos'
_diffrn_measurement_method '\w scans'
_diffrn_orient_matrix_UB_11 0.0168370000
_diffrn_orient_matrix_UB_12 -0.0465274000
_diffrn_orient_matrix_UB_13 0.0098845000
_diffrn_orient_matrix_UB_21 -0.0577198000
_diffrn_orient_matrix_UB_22 -0.0156276000
_diffrn_orient_matrix_UB_23 -0.0086342000
_diffrn_orient_matrix_UB_31 0.0159466000
_diffrn_orient_matrix_UB_32 -0.0077968000
_diffrn_orient_matrix_UB_33 -0.0414938000
_diffrn_radiation_monochromator mirror
_diffrn_radiation_type 'Mo K\a'
_diffrn_radiation_wavelength 0.7107
_diffrn_reflns_av_R_equivalents 0.0337
_diffrn_reflns_av_unetI/netI 0.0509
_diffrn_reflns_limit_h_max 13
_diffrn_reflns_limit_h_min -15
_diffrn_reflns_limit_k_max 16
_diffrn_reflns_limit_k_min -18
_diffrn_reflns_limit_l_max 21
_diffrn_reflns_limit_l_min -17
_diffrn_reflns_number 12398
_diffrn_reflns_theta_full 25.00
_diffrn_reflns_theta_max 29.21
_diffrn_reflns_theta_min 2.88
_diffrn_source 'SuperNova (Mo) X-ray Source'
_exptl_absorpt_coefficient_mu 0.284
_exptl_absorpt_correction_T_max 0.972
_exptl_absorpt_correction_T_min 0.934
_exptl_absorpt_correction_type multi-scan
_exptl_absorpt_process_details
;
CrysAlisPro, Agilent Technologies,
Version 1.171.35.19 (release 27-10-2011 CrysAlis171 .NET)
(compiled Oct 27 2011,15:02:11)
Empirical absorption correction using spherical harmonics,
implemented in SCALE3 ABSPACK scaling algorithm.
;
_exptl_crystal_density_diffrn 1.358
_exptl_crystal_density_method 'not measured'
_exptl_crystal_F_000 1136
_exptl_crystal_size_max 0.4
_exptl_crystal_size_mid 0.2
_exptl_crystal_size_min 0.1
_refine_diff_density_max 0.166
_refine_diff_density_min -0.254
_refine_diff_density_rms 0.038
_refine_ls_abs_structure_details 'Flack H D (1983), Acta Cryst. A39, 876-881'
_refine_ls_abs_structure_Flack 0.00(5)
_refine_ls_extinction_method none
_refine_ls_goodness_of_fit_ref 1.040
_refine_ls_hydrogen_treatment constr
_refine_ls_matrix_type full
_refine_ls_number_parameters 339
_refine_ls_number_reflns 6146
_refine_ls_number_restraints 0
_refine_ls_restrained_S_all 1.040
_refine_ls_R_factor_all 0.0624
_refine_ls_R_factor_gt 0.0448
_refine_ls_shift/su_max 0.000
_refine_ls_shift/su_mean 0.000
_refine_ls_structure_factor_coef Fsqd
_refine_ls_weighting_details 'calc w=1/[\s^2^(Fo^2^)+(0.0403P)^2^+0.1885P] where P=(Fo^2^+2Fc^2^)/3'
_refine_ls_weighting_scheme calc
_refine_ls_wR_factor_gt 0.0927
_refine_ls_wR_factor_ref 0.1038
_reflns_number_gt 4875
_reflns_number_total 6146
_reflns_threshold_expression >2sigma(I)
_cod_data_source_file c2cc32586a.txt
_cod_data_source_block test
_cod_database_code 7107884
_chemical_oxdiff_formula 'C28 O4 N3 Cl2 H29'
_reflns_odcompleteness_completeness 99.64
_reflns_odcompleteness_iscentric 1
_reflns_odcompleteness_theta 26.32

loop_
_space_group_symop_id
_space_group_symop_operation_xyz
1 'x, y, z'
2 '-x+1/2, -y, z+1/2'
3 'x+1/2, -y+1/2, -z'
4 '-x, y+1/2, -z+1/2'

loop_
_atom_site_label
_atom_site_type_symbol
_atom_site_fract_x
_atom_site_fract_y
_atom_site_fract_z
_atom_site_U_iso_or_equiv
_atom_site_adp_type
_atom_site_occupancy
_atom_site_symmetry_multiplicity
_atom_site_calc_flag
_atom_site_refinement_flags
C1 C 0.3015(3) -0.00310(19) 0.02341(16) 0.0526(7) Uani 1 1 d .
C2 C 0.2244(3) 0.0206(2) 0.0863(2) 0.0709(9) Uani 1 1 d .
H2 H 0.1444 0.0101 0.0804 0.085 Uiso 1 1 calc R
C3 C 0.2677(3) 0.0596(3) 0.1569(2) 0.0770(10) Uani 1 1 d .
H3 H 0.2166 0.0763 0.1989 0.092 Uiso 1 1 calc R
C4 C 0.3868(3) 0.0741(2) 0.16608(16) 0.0628(8) Uani 1 1 d .
H4 H 0.4161 0.1000 0.2143 0.075 Uiso 1 1 calc R
C5 C 0.4624(2) 0.04966(18) 0.10246(14) 0.0452(6) Uani 1 1 d .
C6 C 0.4221(2) 0.00958(17) 0.02915(14) 0.0394(5) Uani 1 1 d .
C7 C 0.5008(2) -0.01637(15) -0.04289(12) 0.0359(5) Uani 1 1 d .
H7 H 0.4543 -0.0623 -0.0735 0.043 Uiso 1 1 calc R
C8 C 0.6130(2) -0.07033(17) -0.02044(12) 0.0396(5) Uani 1 1 d .
C9 C 0.8146(2) -0.11451(17) -0.07375(14) 0.0432(6) Uani 1 1 d .
C10 C 0.7919(3) -0.21891(19) -0.06493(18) 0.0603(7) Uani 1 1 d .
H10A H 0.7488 -0.2303 -0.0153 0.091 Uiso 1 1 calc R
H10B H 0.8653 -0.2517 -0.0628 0.091 Uiso 1 1 calc R
H10C H 0.7472 -0.2406 -0.1111 0.091 Uiso 1 1 calc R
C11 C 0.8736(3) -0.0942(2) -0.15560(16) 0.0680(9) Uani 1 1 d .
H11A H 0.8258 -0.1179 -0.1994 0.102 Uiso 1 1 calc R
H11B H 0.9490 -0.1241 -0.1571 0.102 Uiso 1 1 calc R
H11C H 0.8833 -0.0278 -0.1620 0.102 Uiso 1 1 calc R
C12 C 0.8913(3) -0.0772(2) -0.00436(17) 0.0615(7) Uani 1 1 d .
H12A H 0.9087 -0.0123 -0.0141 0.092 Uiso 1 1 calc R
H12B H 0.9631 -0.1123 -0.0022 0.092 Uiso 1 1 calc R
H12C H 0.8505 -0.0835 0.0469 0.092 Uiso 1 1 calc R
C13 C 0.4881(2) 0.04321(16) -0.18233(12) 0.0379(5) Uani 1 1 d .
C14 C 0.4862(2) 0.12065(17) -0.24345(13) 0.0394(5) Uani 1 1 d .
H14 H 0.4129 0.1351 -0.2650 0.047 Uiso 1 1 calc R
C15 C 0.5747(2) 0.17191(17) -0.27143(12) 0.0369(5) Uani 1 1 d .
C16 C 0.6939(2) 0.16694(16) -0.23735(12) 0.0347(5) Uani 1 1 d .
C17 C 0.7334(2) 0.17201(15) -0.15742(12) 0.0326(5) Uani 1 1 d .
C18 C 0.6684(2) 0.18649(17) -0.07854(12) 0.0371(5) Uani 1 1 d .
H18A H 0.6724 0.2527 -0.0654 0.045 Uiso 1 1 calc R
H18B H 0.7108 0.1534 -0.0359 0.045 Uiso 1 1 calc R
C19 C 0.53956(19) 0.15692(15) -0.07285(12) 0.0326(5) Uani 1 1 d .
H19 H 0.5244 0.1538 -0.0137 0.039 Uiso 1 1 calc R
C20 C 0.5563(3) 0.24258(19) -0.33958(15) 0.0523(7) Uani 1 1 d .
H20A H 0.5595 0.3048 -0.3173 0.078 Uiso 1 1 calc R
H20B H 0.4811 0.2325 -0.3645 0.078 Uiso 1 1 calc R
H20C H 0.6167 0.2353 -0.3802 0.078 Uiso 1 1 calc R
C21 C 0.8593(2) 0.16956(15) -0.16037(12) 0.0347(5) Uani 1 1 d .
C22 C 0.8919(2) 0.16208(16) -0.24325(13) 0.0385(5) Uani 1 1 d .
C23 C 0.9475(2) 0.17272(17) -0.10040(14) 0.0420(6) Uani 1 1 d .
H23 H 0.9282 0.1791 -0.0452 0.050 Uiso 1 1 calc R
C24 C 1.0629(2) 0.1663(2) -0.12416(17) 0.0530(6) Uani 1 1 d .
H24 H 1.1218 0.1676 -0.0847 0.064 Uiso 1 1 calc R
C25 C 1.0926(2) 0.1580(2) -0.20691(17) 0.0585(7) Uani 1 1 d .
H25 H 1.1714 0.1543 -0.2215 0.070 Uiso 1 1 calc R
C26 C 1.0094(2) 0.15501(19) -0.26705(15) 0.0509(7) Uani 1 1 d .
H26 H 1.0302 0.1485 -0.3220 0.061 Uiso 1 1 calc R
C27 C 0.4460(2) 0.22465(17) -0.10485(13) 0.0378(5) Uani 1 1 d .
C28 C 0.4034(3) 0.3782(2) -0.14591(17) 0.0664(9) Uani 1 1 d .
H28A H 0.3597 0.3547 -0.1919 0.100 Uiso 1 1 calc R
H28B H 0.4424 0.4351 -0.1613 0.100 Uiso 1 1 calc R
H28C H 0.3509 0.3904 -0.1011 0.100 Uiso 1 1 calc R
Cl1 Cl 0.23943(7) -0.05052(7) -0.06512(5) 0.0760(2) Uani 1 1 d .
Cl2 Cl 0.61037(6) 0.07225(6) 0.11788(4) 0.05870(19) Uani 1 1 d .
N1 N 0.70212(18) -0.06193(14) -0.07377(11) 0.0430(5) Uani 1 1 d .
H1 H 0.6931 -0.0215 -0.1124 0.052 Uiso 1 1 calc R
N2 N 0.51585(16) 0.06159(13) -0.10172(9) 0.0332(4) Uani 1 1 d .
N3 N 0.79077(18) 0.16212(14) -0.28910(10) 0.0420(5) Uani 1 1 d .
H3A H 0.7878 0.1595 -0.3418 0.050 Uiso 1 1 calc R
O1 O 0.61229(18) -0.12393(12) 0.03826(10) 0.0533(5) Uani 1 1 d .
O2 O 0.46168(19) -0.03503(12) -0.20495(10) 0.0581(5) Uani 1 1 d .
O3 O 0.34433(17) 0.20518(13) -0.10891(12) 0.0587(5) Uani 1 1 d .
O4 O 0.48986(15) 0.30907(11) -0.12094(9) 0.0444(4) Uani 1 1 d .

loop_
_atom_site_aniso_label
_atom_site_aniso_U_11
_atom_site_aniso_U_22
_atom_site_aniso_U_33
_atom_site_aniso_U_23
_atom_site_aniso_U_13
_atom_site_aniso_U_12
C1 0.0419(16) 0.0516(15) 0.0644(16) 0.0099(13) 0.0073(13) 0.0030(13)
C2 0.0408(18) 0.079(2) 0.093(2) 0.0136(19) 0.0265(17) 0.0057(16)
C3 0.073(2) 0.083(2) 0.075(2) 0.0080(18) 0.0437(18) 0.019(2)
C4 0.073(2) 0.0706(19) 0.0443(13) 0.0040(13) 0.0193(14) 0.0135(19)
C5 0.0456(15) 0.0497(14) 0.0403(12) 0.0068(10) 0.0085(10) 0.0048(13)
C6 0.0378(14) 0.0395(12) 0.0408(12) 0.0067(10) 0.0068(10) 0.0035(10)
C7 0.0356(13) 0.0378(12) 0.0344(10) 0.0003(9) 0.0012(9) 0.0015(11)
C8 0.0412(14) 0.0453(13) 0.0324(10) -0.0016(10) 0.0030(10) 0.0077(12)
C9 0.0400(14) 0.0474(14) 0.0423(12) 0.0036(10) 0.0049(11) 0.0125(12)
C10 0.0608(19) 0.0480(15) 0.0722(17) -0.0015(13) 0.0100(15) 0.0107(14)
C11 0.064(2) 0.083(2) 0.0566(16) 0.0094(15) 0.0253(15) 0.0211(18)
C12 0.0540(18) 0.0634(18) 0.0672(16) 0.0048(14) -0.0084(14) 0.0035(17)
C13 0.0366(13) 0.0391(12) 0.0381(11) -0.0035(9) -0.0044(9) -0.0002(11)
C14 0.0378(14) 0.0459(13) 0.0346(11) -0.0019(9) -0.0077(10) 0.0055(12)
C15 0.0410(14) 0.0414(13) 0.0284(10) -0.0053(9) -0.0045(9) 0.0040(11)
C16 0.0389(13) 0.0335(11) 0.0317(10) -0.0019(9) 0.0004(9) -0.0015(11)
C17 0.0310(12) 0.0349(12) 0.0317(10) -0.0023(9) -0.0017(8) 0.0002(10)
C18 0.0321(12) 0.0487(14) 0.0305(10) -0.0070(10) -0.0011(9) -0.0033(11)
C19 0.0312(12) 0.0382(12) 0.0285(9) -0.0058(9) 0.0013(8) -0.0009(10)
C20 0.0601(19) 0.0521(16) 0.0447(13) 0.0069(11) -0.0037(12) 0.0081(14)
C21 0.0353(13) 0.0322(11) 0.0366(11) -0.0031(9) 0.0017(9) -0.0023(10)
C22 0.0391(13) 0.0395(13) 0.0368(11) -0.0035(9) 0.0073(10) -0.0046(12)
C23 0.0378(14) 0.0468(14) 0.0415(12) -0.0050(10) -0.0023(10) -0.0052(12)
C24 0.0354(14) 0.0633(17) 0.0601(15) -0.0106(14) -0.0051(12) -0.0046(13)
C25 0.0289(14) 0.0763(19) 0.0701(17) -0.0107(15) 0.0097(13) -0.0069(14)
C26 0.0439(16) 0.0618(17) 0.0471(13) -0.0085(12) 0.0146(12) -0.0069(14)
C27 0.0343(13) 0.0432(13) 0.0359(11) -0.0046(10) 0.0051(9) 0.0000(11)
C28 0.073(2) 0.0579(18) 0.0680(18) 0.0125(14) 0.0063(16) 0.0273(17)
Cl1 0.0433(4) 0.0892(6) 0.0956(6) -0.0046(5) -0.0110(4) -0.0094(4)
Cl2 0.0545(4) 0.0817(5) 0.0399(3) -0.0056(3) -0.0050(3) -0.0035(4)
N1 0.0415(11) 0.0502(12) 0.0372(9) 0.0079(9) 0.0050(9) 0.0127(10)
N2 0.0343(10) 0.0352(9) 0.0301(8) -0.0012(7) -0.0011(7) -0.0010(9)
N3 0.0422(12) 0.0566(12) 0.0272(9) -0.0032(8) 0.0046(8) -0.0020(10)
O1 0.0558(12) 0.0613(11) 0.0429(9) 0.0168(8) 0.0095(8) 0.0142(10)
O2 0.0857(16) 0.0447(10) 0.0438(9) -0.0067(8) -0.0080(9) -0.0159(10)
O3 0.0327(10) 0.0613(12) 0.0820(13) 0.0016(10) -0.0037(9) 0.0027(9)
O4 0.0442(10) 0.0412(9) 0.0480(8) 0.0029(7) 0.0055(8) 0.0034(8)

loop_
_atom_type_symbol
_atom_type_description
_atom_type_scat_dispersion_real
_atom_type_scat_dispersion_imag
_atom_type_scat_source
C C 0.0033 0.0016 'International Tables Vol C Tables 4.2.6.8 and 6.1.1.4'
H H 0.0000 0.0000 'International Tables Vol C Tables 4.2.6.8 and 6.1.1.4'
N N 0.0061 0.0033 'International Tables Vol C Tables 4.2.6.8 and 6.1.1.4'
O O 0.0106 0.0060 'International Tables Vol C Tables 4.2.6.8 and 6.1.1.4'
Cl Cl 0.1484 0.1585 'International Tables Vol C Tables 4.2.6.8 and 6.1.1.4'

loop_
_geom_angle_atom_site_label_1
_geom_angle_atom_site_label_2
_geom_angle_atom_site_label_3
_geom_angle
C2 C1 Cl1 116.6(2)
C6 C1 C2 122.9(3)
C6 C1 Cl1 120.5(2)
C1 C2 H2 120.3
C3 C2 C1 119.3(3)
C3 C2 H2 120.3
C2 C3 H3 119.8
C2 C3 C4 120.4(3)
C4 C3 H3 119.8
C3 C4 H4 120.3
C3 C4 C5 119.4(3)
C5 C4 H4 120.3
C4 C5 C6 122.2(3)
C4 C5 Cl2 116.6(2)
C6 C5 Cl2 121.18(18)
C1 C6 C5 115.8(2)
C1 C6 C7 119.9(2)
C5 C6 C7 124.2(2)
C6 C7 H7 103.7
C6 C7 C8 115.39(17)
C8 C7 H7 103.7
N2 C7 C6 112.63(17)
N2 C7 H7 103.7
N2 C7 C8 115.75(19)
N1 C8 C7 115.54(19)
O1 C8 C7 119.5(2)
O1 C8 N1 124.5(2)
C10 C9 C11 110.2(2)
C10 C9 C12 111.7(2)
C11 C9 C12 109.2(2)
N1 C9 C10 110.4(2)
N1 C9 C11 106.6(2)
N1 C9 C12 108.6(2)
C9 C10 H10A 109.5
C9 C10 H10B 109.5
C9 C10 H10C 109.5
H10A C10 H10B 109.5
H10A C10 H10C 109.5
H10B C10 H10C 109.5
C9 C11 H11A 109.5
C9 C11 H11B 109.5
C9 C11 H11C 109.5
H11A C11 H11B 109.5
H11A C11 H11C 109.5
H11B C11 H11C 109.5
C9 C12 H12A 109.5
C9 C12 H12B 109.5
C9 C12 H12C 109.5
H12A C12 H12B 109.5
H12A C12 H12C 109.5
H12B C12 H12C 109.5
N2 C13 C14 120.0(2)
O2 C13 C14 118.47(19)
O2 C13 N2 121.5(2)
C13 C14 H14 115.5
C15 C14 C13 128.9(2)
C15 C14 H14 115.5
C14 C15 C16 123.1(2)
C14 C15 C20 120.9(2)
C16 C15 C20 115.9(2)
C17 C16 C15 131.0(2)
C17 C16 N3 108.4(2)
N3 C16 C15 120.51(18)
C16 C17 C18 130.9(2)
C16 C17 C21 107.07(19)
C21 C17 C18 121.79(18)
C17 C18 H18A 107.5
C17 C18 H18B 107.5
C17 C18 C19 119.27(18)
H18A C18 H18B 107.0
C19 C18 H18A 107.5
C19 C18 H18B 107.5
C18 C19 H19 103.9
C18 C19 C27 118.27(19)
C27 C19 H19 103.9
N2 C19 C18 114.44(18)
N2 C19 H19 103.9
N2 C19 C27 110.41(17)
C15 C20 H20A 109.5
C15 C20 H20B 109.5
C15 C20 H20C 109.5
H20A C20 H20B 109.5
H20A C20 H20C 109.5
H20B C20 H20C 109.5
C22 C21 C17 107.4(2)
C23 C21 C17 133.8(2)
C23 C21 C22 118.8(2)
C26 C22 C21 121.7(2)
N3 C22 C21 107.4(2)
N3 C22 C26 130.8(2)
C21 C23 H23 120.4
C24 C23 C21 119.2(2)
C24 C23 H23 120.4
C23 C24 H24 119.6
C23 C24 C25 120.7(2)
C25 C24 H24 119.6
C24 C25 H25 119.1
C26 C25 C24 121.8(3)
C26 C25 H25 119.1
C22 C26 H26 121.2
C25 C26 C22 117.7(2)
C25 C26 H26 121.2
O3 C27 C19 123.3(2)
O3 C27 O4 124.4(2)
O4 C27 C19 112.2(2)
H28A C28 H28B 109.5
H28A C28 H28C 109.5
H28B C28 H28C 109.5
O4 C28 H28A 109.5
O4 C28 H28B 109.5
O4 C28 H28C 109.5
C8 N1 C9 127.44(19)
C8 N1 H1 116.3
C9 N1 H1 116.3
C13 N2 C7 116.64(18)
C13 N2 C19 121.74(17)
C19 N2 C7 120.83(16)
C16 N3 H3A 125.1
C22 N3 C16 109.70(17)
C22 N3 H3A 125.1
C27 O4 C28 114.5(2)

loop_
_geom_bond_atom_site_label_1
_geom_bond_atom_site_label_2
_geom_bond_distance
C1 C2 1.391(4)
C1 C6 1.390(4)
C1 Cl1 1.743(3)
C2 H2 0.9300
C2 C3 1.370(5)
C3 H3 0.9300
C3 C4 1.382(5)
C4 H4 0.9300
C4 C5 1.393(3)
C5 C6 1.402(3)
C5 Cl2 1.736(3)
C6 C7 1.523(3)
C7 H7 0.9800
C7 C8 1.538(3)
C7 N2 1.479(3)
C8 N1 1.342(3)
C8 O1 1.225(3)
C9 C10 1.520(4)
C9 C11 1.522(3)
C9 C12 1.525(4)
C9 N1 1.486(3)
C10 H10A 0.9600
C10 H10B 0.9600
C10 H10C 0.9600
C11 H11A 0.9600
C11 H11B 0.9600
C11 H11C 0.9600
C12 H12A 0.9600
C12 H12B 0.9600
C12 H12C 0.9600
C13 C14 1.488(3)
C13 N2 1.376(3)
C13 O2 1.214(3)
C14 H14 0.9300
C14 C15 1.327(3)
C15 C16 1.470(3)
C15 C20 1.515(3)
C16 C17 1.380(3)
C16 N3 1.391(3)
C17 C18 1.498(3)
C17 C21 1.436(3)
C18 H18A 0.9700
C18 H18B 0.9700
C18 C19 1.531(3)
C19 H19 0.9800
C19 C27 1.531(3)
C19 N2 1.465(3)
C20 H20A 0.9600
C20 H20B 0.9600
C20 H20C 0.9600
C21 C22 1.405(3)
C21 C23 1.403(3)
C22 C26 1.399(4)
C22 N3 1.374(3)
C23 H23 0.9300
C23 C24 1.374(3)
C24 H24 0.9300
C24 C25 1.395(4)
C25 H25 0.9300
C25 C26 1.364(4)
C26 H26 0.9300
C27 O3 1.194(3)
C27 O4 1.331(3)
C28 H28A 0.9600
C28 H28B 0.9600
C28 H28C 0.9600
C28 O4 1.453(3)
N1 H1 0.8600
N3 H3A 0.8600
